data_1559813
loop_
_publ_author_name
'Proch\'azkov\'a, Eli\<ska'
'Kucherak, Oleksandr'
'Stod\%ulkov\'a, Eva'
'To\<sner, Zden\<ek'
'C\'isa\<rov\'a, Ivana'
'Flieger, Miroslav'
'Kola\<r\'ik, Miroslav'
'Baszczy\<nski, Ond\<rej'

_publ_section_title
;
 NMR Structure Elucidation of Naphthoquinones from Quambalaria cyanescens
;
_journal_name_full 'Journal of Natural Products'
_journal_paper_doi 10.1021/acs.jnatprod.0c00930
_journal_year 2020
_chemical_compound_source 'synthesized by the authors'
_chemical_formula_moiety 'C16 H16 O6, O'
_chemical_formula_sum 'C16 H16 O7'
_chemical_formula_weight 320.29
_space_group_crystal_system triclinic
_space_group_IT_number 2
_space_group_name_Hall '-P 1'
_space_group_name_H-M_alt 'P -1'
_atom_sites_solution_hydrogens mixed
_atom_sites_solution_primary direct
_audit_creation_method SHELXL-2018/3
_cell_angle_alpha 68.899(3)
_cell_angle_beta 86.272(3)
_cell_angle_gamma 81.935(3)
_cell_formula_units_Z 12
_cell_length_a 10.4098(5)
_cell_length_b 21.2446(11)
_cell_length_c 21.6607(12)
_cell_measurement_reflns_used 6140
_cell_measurement_temperature 120(2)
_cell_measurement_theta_max 72.3720
_cell_measurement_theta_min 2.1866
_cell_volume 4424.4(4)
_computing_cell_refinement 'SAINT V8.40A (Bruker Nano, Inc., 2019)'
_computing_data_collection 'Bruker Instrument Service vV6.2.14'
_computing_data_reduction 'SAINT V8.40A (Bruker Nano, Inc., 2019)'
_computing_structure_refinement 'SHELXL-2018/3 (Sheldrick, 2018)'
_computing_structure_solution 'SHELXT 2014/5 (Sheldrick, 2014)'
_diffrn_ambient_temperature 120(2)
_diffrn_measured_fraction_theta_full 0.996
_diffrn_measured_fraction_theta_max 0.996
_diffrn_measurement_device_type 'Bruker D8 VENTURE Kappa Duo PHOTON III'
_diffrn_measurement_method '\f and \w scans'
_diffrn_radiation_monochromator 'Helios Cu  multilayer optic'
_diffrn_radiation_type CuK\a
_diffrn_radiation_wavelength 1.54178
_diffrn_reflns_av_R_equivalents 0.1277
_diffrn_reflns_av_unetI/netI 0.1055
_diffrn_reflns_Laue_measured_fraction_full 0.996
_diffrn_reflns_Laue_measured_fraction_max 0.996
_diffrn_reflns_limit_h_max 12
_diffrn_reflns_limit_h_min -12
_diffrn_reflns_limit_k_max 24
_diffrn_reflns_limit_k_min -24
_diffrn_reflns_limit_l_max 25
_diffrn_reflns_limit_l_min -25
_diffrn_reflns_number 52063
_diffrn_reflns_point_group_measured_fraction_full 0.996
_diffrn_reflns_point_group_measured_fraction_max 0.996
_diffrn_reflns_theta_full 64.995
_diffrn_reflns_theta_max 64.995
_diffrn_reflns_theta_min 2.186
_diffrn_source 'I\mS  micro-focus sealed tube'
_exptl_absorpt_coefficient_mu 0.970
_exptl_absorpt_correction_T_max 0.96
_exptl_absorpt_correction_T_min 0.78
_exptl_absorpt_correction_type multi-scan
_exptl_absorpt_process_details
;
SADABS-2016/2 - Bruker AXS area detector scaling and absorption correction
;
_exptl_crystal_colour red-yellow
_exptl_crystal_density_diffrn 1.443
_exptl_crystal_description prism
_exptl_crystal_F_000 2016
_exptl_crystal_size_max 0.162
_exptl_crystal_size_mid 0.062
_exptl_crystal_size_min 0.037
_refine_diff_density_max 0.681
_refine_diff_density_min -0.308
_refine_diff_density_rms 0.108
_refine_ls_extinction_method none
_refine_ls_goodness_of_fit_ref 1.236
_refine_ls_hydrogen_treatment constr
_refine_ls_matrix_type full
_refine_ls_number_parameters 1269
_refine_ls_number_reflns 14994
_refine_ls_number_restraints 24
_refine_ls_restrained_S_all 1.235
_refine_ls_R_factor_all 0.2350
_refine_ls_R_factor_gt 0.1091
_refine_ls_shift/su_max 0.000
_refine_ls_shift/su_mean 0.000
_refine_ls_structure_factor_coef Fsqd
_refine_ls_weighting_details 'w=1/[\s^2^(Fo^2^)+(0.1000P)^2^] where P=(Fo^2^+2Fc^2^)/3'
_refine_ls_weighting_scheme calc
_refine_ls_wR_factor_gt 0.2562
_refine_ls_wR_factor_ref 0.3120
_reflns_Friedel_coverage 0.000
_reflns_number_gt 5384
_reflns_number_total 14994
_reflns_threshold_expression 'I > 2\s(I)'
_cod_data_source_file np0c00930_si_002.cif
_cod_data_source_block cu_mk_w3a_flieger
_cod_database_code 1559813
_shelx_shelxl_version_number 2018/3
_shelx_space_group_comment
;
The symmetry employed for this shelxl refinement is uniquely defined
by the following loop, which should always be used as a source of
symmetry information in preference to the above space-group names.
They are only intended as comments.
;
_shelx_estimated_absorpt_t_min 0.859
_shelx_estimated_absorpt_t_max 0.965

loop_
_space_group_symop_operation_xyz
'x, y, z'
'-x, -y, -z'

loop_
_atom_site_label
_atom_site_type_symbol
_atom_site_fract_x
_atom_site_fract_y
_atom_site_fract_z
_atom_site_U_iso_or_equiv
_atom_site_adp_type
_atom_site_occupancy
_atom_site_site_symmetry_order
_atom_site_calc_flag
_atom_site_refinement_flags_posn
_atom_site_refinement_flags_adp
_atom_site_refinement_flags_occupancy
_atom_site_disorder_assembly
_atom_site_disorder_group
O2A O -0.0825(5) 0.5860(2) 0.0888(3) 0.0395(14) Uani 1 1 d . . . . .
H2A H -0.150032 0.614519 0.088895 0.047 Uiso 1 1 d R U . . .
O2B O 0.5157(5) 0.5016(2) 0.2437(3) 0.0427(15) Uani 1 1 d . . . . .
H2B H 0.447894 0.529788 0.245695 0.051 Uiso 1 1 d R U . . .
O2C O 0.1287(5) 0.4194(2) 0.4014(3) 0.0419(14) Uani 1 1 d . . . . .
H2C H 0.040581 0.443099 0.411921 0.050 Uiso 1 1 d R U . . .
O2D O 0.1396(5) -0.1563(2) 0.6051(3) 0.0410(14) Uani 1 1 d . . . . .
H2D H 0.064914 -0.125424 0.599897 0.049 Uiso 1 1 d R U . . .
O2E O 0.2695(5) 0.2393(2) 0.2313(2) 0.0291(12) Uani 1 1 d . . . . .
H2E H 0.351222 0.213642 0.231229 0.035 Uiso 1 1 d R U . . .
O2F O 0.6758(5) 0.3252(2) 0.0699(3) 0.0357(14) Uani 1 1 d . . . . .
H2F H 0.751615 0.295715 0.067835 0.043 Uiso 1 1 d R U . . .
C2A C 0.0136(7) 0.6184(4) 0.0879(4) 0.0310(18) Uani 1 1 d . . . . .
C2B C 0.6104(7) 0.5334(4) 0.2457(4) 0.0309(18) Uani 1 1 d . . . . .
C2C C 0.2291(8) 0.4517(4) 0.4020(4) 0.039(2) Uani 1 1 d . . . . .
C2D C 0.2396(7) -0.1213(4) 0.5982(3) 0.0268(17) Uani 1 1 d . . . . .
C2E C 0.1740(7) 0.2057(3) 0.2346(3) 0.0268(18) Uani 1 1 d . . . . .
C2F C 0.5808(7) 0.2918(4) 0.0732(4) 0.0309(19) Uani 1 1 d . . . . .
O1A O 0.1511(5) 0.5207(2) 0.0911(3) 0.0450(15) Uani 1 1 d . . . . .
O1B O 0.7471(5) 0.4368(3) 0.2448(4) 0.060(2) Uani 1 1 d . . . . .
O1C O 0.3657(5) 0.3646(3) 0.3787(4) 0.076(2) Uani 1 1 d . . . . .
O1D O 0.3703(5) -0.2270(2) 0.6179(3) 0.0456(15) Uani 1 1 d . . . . .
O1E O 0.0361(5) 0.3073(2) 0.2205(3) 0.0391(14) Uani 1 1 d . . . . .
O1F O 0.4429(5) 0.3925(2) 0.0656(3) 0.0480(16) Uani 1 1 d . . . . .
C1A C 0.1467(8) 0.5796(4) 0.0893(4) 0.0345(19) Uani 1 1 d . . . . .
C1B C 0.7415(7) 0.4923(4) 0.2453(4) 0.041(2) Uani 1 1 d . . . . .
C1C C 0.3608(8) 0.4161(4) 0.3947(5) 0.051(2) Uani 1 1 d . . . . .
C1D C 0.3663(7) -0.1656(4) 0.6074(4) 0.039(2) Uani 1 1 d . . . . .
C1E C 0.0405(7) 0.2471(4) 0.2288(4) 0.0299(18) Uani 1 1 d . . . . .
C1F C 0.4482(7) 0.3341(4) 0.0693(4) 0.0328(19) Uani 1 1 d . . . . .
O7A O 0.6155(5) 0.5750(2) 0.0949(3) 0.0377(14) Uani 1 1 d . . . . .
H7A H 0.605522 0.544345 0.079349 0.045 Uiso 1 1 d R U . . .
O7B O 1.2124(4) 0.4890(2) 0.2508(3) 0.0382(14) Uani 1 1 d . . . . .
H7B H 1.210474 0.449246 0.235593 0.046 Uiso 1 1 d R U . . .
O7C O 0.8251(5) 0.4045(3) 0.4118(3) 0.0454(15) Uani 1 1 d . . . . .
H7C H 0.823643 0.364022 0.397452 0.054 Uiso 1 1 d R U . . .
O7D O 0.8350(5) -0.1716(3) 0.6102(3) 0.0433(14) Uani 1 1 d . . . . .
H7D H 0.846727 -0.220766 0.616143 0.052 Uiso 1 1 d R U . . .
O7E O -0.4269(4) 0.2501(2) 0.2258(3) 0.0314(13) Uani 1 1 d . . . . .
H7E H -0.412058 0.283848 0.237886 0.038 Uiso 1 1 d R U . . .
O7F O -0.0199(5) 0.3373(2) 0.0642(3) 0.0362(14) Uani 1 1 d . . . . .
H7F H -0.015913 0.377461 0.072531 0.043 Uiso 1 1 d R U . . .
C9A C 0.2626(7) 0.6108(4) 0.0899(4) 0.0321(19) Uani 1 1 d . . . . .
C9B C 0.8587(8) 0.5247(4) 0.2489(4) 0.035(2) Uani 1 1 d . . . . .
C9C C 0.4739(7) 0.4441(3) 0.4034(4) 0.0294(18) Uani 1 1 d . . . . .
C9D C 0.4829(7) -0.1313(4) 0.6020(4) 0.0338(19) Uani 1 1 d . . . . .
C9E C -0.0724(7) 0.2135(3) 0.2327(3) 0.0240(17) Uani 1 1 d . . . . .
C9F C 0.3334(7) 0.3002(4) 0.0706(4) 0.0294(18) Uani 1 1 d . . . . .
O5A O 0.3505(5) 0.7758(2) 0.0810(3) 0.0332(13) Uani 1 1 d . . . . .
H5A H 0.268137 0.789007 0.083556 0.040 Uiso 1 1 d R U . . .
O5B O 0.9465(5) 0.6849(2) 0.2522(3) 0.0388(14) Uani 1 1 d . . . . .
H5B H 0.865268 0.702842 0.253307 0.047 Uiso 1 1 d R U . . .
O5C O 0.5610(5) 0.5968(2) 0.4253(3) 0.0488(16) Uani 1 1 d . . . . .
H5C H 0.462021 0.608435 0.421883 0.059 Uiso 1 1 d R U . . .
O5D O 0.5741(5) 0.0377(2) 0.5715(3) 0.0396(14) Uani 1 1 d . . . . .
H5D H 0.492662 0.064739 0.564491 0.048 Uiso 1 1 d R U . . .
O5E O -0.1632(5) 0.0443(2) 0.2605(3) 0.0339(13) Uani 1 1 d . . . . .
H5E H -0.070793 0.020215 0.261188 0.041 Uiso 1 1 d R U . . .
O5F O 0.2429(4) 0.1325(2) 0.0895(2) 0.0308(13) Uani 1 1 d . . . . .
H5F H 0.325292 0.126696 0.084112 0.037 Uiso 1 1 d R U . . .
C8A C 0.3836(7) 0.5759(4) 0.0923(4) 0.0315(19) Uani 1 1 d . . . . .
H8A H 0.393165 0.529951 0.094568 0.038 Uiso 1 1 calc R U . . .
C8B C 0.9810(8) 0.4891(4) 0.2491(4) 0.041(2) Uani 1 1 d . . . . .
H8B H 0.990980 0.444196 0.248325 0.049 Uiso 1 1 calc R U . . .
C8C C 0.5943(8) 0.4090(4) 0.4016(4) 0.046(2) Uani 1 1 d . . . . .
H8C H 0.604009 0.367264 0.393965 0.056 Uiso 1 1 calc R U . . .
C8D C 0.6044(7) -0.1701(4) 0.6092(4) 0.038(2) Uani 1 1 d . . . . .
H8D H 0.611811 -0.217640 0.617946 0.046 Uiso 1 1 calc R U . . .
C8E C -0.1951(7) 0.2504(3) 0.2266(4) 0.0308(19) Uani 1 1 d . . . . .
H8E H -0.204690 0.297463 0.220008 0.037 Uiso 1 1 calc R U . . .
C8F C 0.2103(7) 0.3370(4) 0.0659(4) 0.035(2) Uani 1 1 d . . . . .
H8F H 0.201073 0.383689 0.060952 0.042 Uiso 1 1 calc R U . . .
O4A O 0.1065(5) 0.7793(2) 0.0794(3) 0.0353(14) Uani 1 1 d . . . . .
O4B O 0.7031(5) 0.6887(2) 0.2502(3) 0.0364(14) Uani 1 1 d . . . . .
O4C O 0.3153(5) 0.6026(2) 0.4175(3) 0.0444(15) Uani 1 1 d . . . . .
O4D O 0.3308(5) 0.0429(2) 0.5703(3) 0.0400(15) Uani 1 1 d . . . . .
O4E O 0.0788(5) 0.0413(2) 0.2607(3) 0.0347(13) Uani 1 1 d . . . . .
O4F O 0.4898(5) 0.1298(2) 0.0896(3) 0.0332(13) Uani 1 1 d . . . . .
C7A C 0.4932(7) 0.6068(4) 0.0915(4) 0.035(2) Uani 1 1 d . . . . .
C7B C 1.0882(7) 0.5205(3) 0.2504(4) 0.0299(18) Uani 1 1 d . . . . .
C7C C 0.7043(8) 0.4370(4) 0.4117(4) 0.044(2) Uani 1 1 d . . . . .
C7D C 0.7125(7) -0.1385(4) 0.6035(4) 0.036(2) Uani 1 1 d . . . . .
C7E C -0.3041(7) 0.2177(4) 0.2304(4) 0.0307(19) Uani 1 1 d . . . . .
C7F C 0.1020(7) 0.3053(3) 0.0686(4) 0.0286(18) Uani 1 1 d . . . . .
O1A' O -0.2243(4) 0.6872(2) 0.0891(2) 0.0307(13) Uani 1 1 d . . . . .
O1B' O 0.3727(5) 0.5999(2) 0.2502(3) 0.0339(13) Uani 1 1 d . . . . .
O1C' O -0.0140(5) 0.5129(2) 0.4183(3) 0.0409(14) Uani 1 1 d . . . . .
O1D' O -0.0029(5) -0.0507(2) 0.5859(3) 0.0368(14) Uani 1 1 d . . . . .
O1E' O 0.4114(5) 0.1341(2) 0.2427(2) 0.0315(13) Uani 1 1 d . . . . .
O1F' O 0.8184(5) 0.2225(2) 0.0766(2) 0.0308(13) Uani 1 1 d . . . . .
C6A C 0.4794(7) 0.6731(3) 0.0881(3) 0.0301(18) Uani 1 1 d . . . . .
H6A H 0.554495 0.693973 0.087809 0.036 Uiso 1 1 calc R U . . .
C6B C 1.0740(7) 0.5845(4) 0.2524(4) 0.0326(19) Uani 1 1 d . . . . .
H6B H 1.149001 0.604597 0.254083 0.039 Uiso 1 1 calc R U . . .
C6C C 0.6928(8) 0.4995(4) 0.4183(4) 0.043(2) Uani 1 1 d . . . . .
H6C H 0.767503 0.518326 0.422975 0.051 Uiso 1 1 calc R U . . .
C6D C 0.7007(7) -0.0673(3) 0.5906(4) 0.0356(19) Uani 1 1 d . . . . .
H6D H 0.776361 -0.045691 0.586618 0.043 Uiso 1 1 calc R U . . .
C6E C -0.2913(7) 0.1483(4) 0.2424(4) 0.033(2) Uani 1 1 d . . . . .
H6E H -0.366156 0.126226 0.245893 0.040 Uiso 1 1 calc R U . . .
C6F C 0.1149(7) 0.2354(3) 0.0757(3) 0.0266(18) Uani 1 1 d . . . . .
H6F H 0.040407 0.213592 0.077306 0.032 Uiso 1 1 calc R U . . .
C5A C 0.3574(7) 0.7105(4) 0.0849(4) 0.0282(18) Uani 1 1 d . . . . .
C5B C 0.9504(7) 0.6215(3) 0.2521(4) 0.0289(18) Uani 1 1 d . . . . .
C5C C 0.5680(7) 0.5348(4) 0.4182(4) 0.0362(19) Uani 1 1 d . . . . .
C5D C 0.5801(7) -0.0297(3) 0.5837(3) 0.0243(16) Uani 1 1 d . . . . .
C5E C -0.1688(7) 0.1114(3) 0.2492(4) 0.0250(17) Uani 1 1 d . . . . .
C5F C 0.2386(7) 0.1996(4) 0.0803(4) 0.0320(19) Uani 1 1 d . . . . .
C10A C 0.2453(7) 0.6799(4) 0.0868(4) 0.0277(18) Uani 1 1 d . . . . .
C10B C 0.8409(8) 0.5917(4) 0.2499(4) 0.035(2) Uani 1 1 d . . . . .
C10C C 0.4552(7) 0.5073(4) 0.4113(4) 0.0331(18) Uani 1 1 d . . . . .
C10D C 0.4684(8) -0.0607(3) 0.5900(4) 0.0303(19) Uani 1 1 d . . . . .
C10E C -0.0599(7) 0.1426(4) 0.2438(4) 0.0291(19) Uani 1 1 d . . . . .
C10F C 0.3523(7) 0.2308(3) 0.0780(4) 0.0264(18) Uani 1 1 d . . . . .
C4A C 0.1164(7) 0.7194(4) 0.0830(4) 0.0286(18) Uani 1 1 d . . . . .
C4B C 0.7124(7) 0.6295(4) 0.2497(4) 0.0308(19) Uani 1 1 d . . . . .
C4C C 0.3274(8) 0.5455(3) 0.4133(4) 0.036(2) Uani 1 1 d . . . . .
C4D C 0.3385(8) -0.0202(4) 0.5814(4) 0.0326(19) Uani 1 1 d . . . . .
C4E C 0.0715(7) 0.1029(3) 0.2506(4) 0.0277(18) Uani 1 1 d . . . . .
C4F C 0.4778(7) 0.1907(4) 0.0837(4) 0.0275(18) Uani 1 1 d . . . . .
C3A C 0.0010(7) 0.6874(4) 0.0847(3) 0.0268(18) Uani 1 1 d . . . . .
C3B C 0.5962(7) 0.5976(4) 0.2483(4) 0.033(2) Uani 1 1 d . . . . .
C3C C 0.2103(8) 0.5144(4) 0.4108(4) 0.038(2) Uani 1 1 d . . . . .
C3D C 0.2222(7) -0.0544(4) 0.5863(4) 0.0281(18) Uani 1 1 d . . . . .
C3E C 0.1866(7) 0.1358(3) 0.2457(4) 0.0270(18) Uani 1 1 d . . . . .
C3F C 0.5945(7) 0.2243(3) 0.0798(4) 0.0278(18) Uani 1 1 d . . . . .
C1A' C -0.1337(7) 0.7206(4) 0.0850(4) 0.0278(18) Uani 1 1 d . . . . .
C1B' C 0.4647(8) 0.6310(4) 0.2498(4) 0.032(2) Uani 1 1 d . . . . .
C1C' C 0.0776(7) 0.5450(4) 0.4177(3) 0.0271(18) Uani 1 1 d . . . . .
C1D' C 0.0906(8) -0.0168(4) 0.5797(4) 0.0314(19) Uani 1 1 d . . . . .
C1E' C 0.3173(7) 0.0996(4) 0.2499(4) 0.0306(19) Uani 1 1 d . . . . .
C1F' C 0.7250(7) 0.1881(3) 0.0818(3) 0.0240(17) Uani 1 1 d . . . . .
C2A' C -0.1636(6) 0.7932(4) 0.0815(4) 0.0280(18) Uani 1 1 d . . . . .
H2A1 H -0.128329 0.823495 0.039413 0.034 Uiso 1 1 calc R U . . .
H2A2 H -0.120103 0.798663 0.118301 0.034 Uiso 1 1 calc R U . . .
C2B' C 0.4321(7) 0.7021(3) 0.2512(4) 0.0315(19) Uani 1 1 d . . . . .
H2B1 H 0.468008 0.734367 0.210516 0.038 Uiso 1 1 calc R U . . .
H2B2 H 0.475419 0.704604 0.289428 0.038 Uiso 1 1 calc R U . . .
C2C' C 0.0473(8) 0.6147(4) 0.4234(4) 0.044(2) Uani 1 1 d . . . . .
H2C1 H 0.083070 0.648862 0.384113 0.053 Uiso 1 1 calc R U . . .
H2C2 H 0.089640 0.614528 0.463078 0.053 Uiso 1 1 calc R U . . .
C2D' C 0.0623(8) 0.0578(4) 0.5674(4) 0.040(2) Uani 1 1 d . . . . .
H2D1 H 0.098855 0.083698 0.523676 0.047 Uiso 1 1 calc R U . . .
H2D2 H 0.104889 0.068234 0.601543 0.047 Uiso 1 1 calc R U . . .
C2E' C 0.3499(7) 0.0261(3) 0.2605(4) 0.0309(19) Uani 1 1 d . . . . .
H2E1 H 0.310112 0.016275 0.225189 0.037 Uiso 1 1 calc R U . . .
H2E2 H 0.312181 -0.000922 0.303385 0.037 Uiso 1 1 calc R U . . .
C2F' C 0.7583(7) 0.1156(3) 0.0886(4) 0.0320(19) Uani 1 1 d . . . . .
H2F1 H 0.716739 0.108001 0.052417 0.038 Uiso 1 1 calc R U . . .
H2F2 H 0.721642 0.086736 0.130988 0.038 Uiso 1 1 calc R U . . .
C3A' C -0.3092(7) 0.8146(4) 0.0858(4) 0.0325(19) Uani 1 1 d . . . . .
H3A1 H -0.344078 0.784725 0.128182 0.039 Uiso 1 1 calc R U . . .
H3A2 H -0.352697 0.808471 0.049415 0.039 Uiso 1 1 calc R U . . .
C3B' C 0.2882(7) 0.7245(3) 0.2559(4) 0.0323(19) Uani 1 1 d . . . . .
H3B1 H 0.251572 0.691865 0.296080 0.039 Uiso 1 1 calc R U . . .
H3B2 H 0.244836 0.723227 0.217096 0.039 Uiso 1 1 calc R U . . .
C3C' C -0.0997(7) 0.6347(4) 0.4286(4) 0.0344(19) Uani 1 1 d . . . . .
H3C1 H -0.141788 0.637036 0.387950 0.041 Uiso 1 1 calc R U . . .
H3C2 H -0.136382 0.599519 0.466689 0.041 Uiso 1 1 calc R U . . .
C3D' C -0.0854(7) 0.0805(3) 0.5690(4) 0.0321(19) Uani 1 1 d . . . . .
H3D1 H -0.128232 0.068323 0.536139 0.038 Uiso 1 1 calc R U . . .
H3D2 H -0.121132 0.055876 0.613337 0.038 Uiso 1 1 calc R U . . .
C3E' C 0.4973(7) 0.0039(4) 0.2603(4) 0.037(2) Uani 1 1 d . . . . .
H3E1 H 0.537433 0.013581 0.295572 0.044 Uiso 1 1 calc R U . . .
H3E2 H 0.535333 0.030704 0.217326 0.044 Uiso 1 1 calc R U . . .
C3F' C 0.9029(6) 0.0930(3) 0.0865(4) 0.0279(18) Uani 1 1 d . . . . .
H3F1 H 0.944994 0.100896 0.122359 0.033 Uiso 1 1 calc R U . . .
H3F2 H 0.939711 0.121197 0.043842 0.033 Uiso 1 1 calc R U . . .
C4A' C -0.3410(7) 0.8893(4) 0.0812(4) 0.039(2) Uani 1 1 d . . . . .
H4A1 H -0.289322 0.897003 0.114032 0.047 Uiso 1 1 calc R U . . .
H4A2 H -0.316495 0.919635 0.036632 0.047 Uiso 1 1 calc R U . . .
C4B' C 0.2583(7) 0.7958(4) 0.2587(4) 0.038(2) Uani 1 1 d . . . . .
H4B1 H 0.285928 0.829243 0.216401 0.046 Uiso 1 1 calc R U . . .
H4B2 H 0.308723 0.798703 0.294577 0.046 Uiso 1 1 calc R U . . .
C4C' C -0.1281(8) 0.7033(4) 0.4374(5) 0.056(3) Uani 1 1 d . . . . .
H4C1 H -0.099201 0.738979 0.397083 0.067 Uiso 1 1 calc R U . . .
H4C2 H -0.077652 0.702257 0.475028 0.067 Uiso 1 1 calc R U . . .
C4D' C -0.1155(7) 0.1571(3) 0.5538(4) 0.0377(19) Uani 1 1 d . . . . .
H4D1 H -0.069520 0.169576 0.585508 0.045 Uiso 1 1 calc R U . . .
H4D2 H -0.083242 0.181714 0.508737 0.045 Uiso 1 1 calc R U . . .
C4E' C 0.5288(7) -0.0730(4) 0.2715(4) 0.038(2) Uani 1 1 d . . . . .
H4E1 H 0.499787 -0.100097 0.316536 0.046 Uiso 1 1 calc R U . . .
H4E2 H 0.481201 -0.083793 0.239210 0.046 Uiso 1 1 calc R U . . .
C4F' C 0.9344(7) 0.0185(3) 0.0944(4) 0.0341(19) Uani 1 1 d . . . . .
H4F1 H 0.908140 -0.009997 0.139472 0.041 Uiso 1 1 calc R U . . .
H4F2 H 0.883480 0.009204 0.062304 0.041 Uiso 1 1 calc R U . . .
C5A' C -0.4841(7) 0.9068(4) 0.0941(4) 0.040(2) Uani 1 1 d . . . . .
H5A1 H -0.535460 0.899962 0.060579 0.048 Uiso 1 1 calc R U . . .
H5A2 H -0.508906 0.875468 0.138163 0.048 Uiso 1 1 calc R U . . .
C5B' C 0.1138(7) 0.8141(4) 0.2708(4) 0.043(2) Uani 1 1 d . . . . .
H5B1 H 0.087272 0.782123 0.314213 0.052 Uiso 1 1 calc R U . . .
H5B2 H 0.063083 0.808807 0.236257 0.052 Uiso 1 1 calc R U . . .
C5C' C -0.2720(8) 0.7216(4) 0.4501(5) 0.053(2) Uani 1 1 d . . . . .
H5C1 H -0.299992 0.686808 0.491308 0.064 Uiso 1 1 calc R U . . .
H5C2 H -0.322637 0.720886 0.413266 0.064 Uiso 1 1 calc R U . . .
C5D' C -0.2600(8) 0.1788(4) 0.5584(5) 0.053(3) Uani 1 1 d . . . . .
H5D1 H -0.293302 0.151690 0.602513 0.064 Uiso 1 1 calc R U . . .
H5D2 H -0.305190 0.168976 0.524681 0.064 Uiso 1 1 calc R U . . .
C5E' C 0.6735(7) -0.0920(4) 0.2636(4) 0.039(2) Uani 1 1 d . . . . .
H5E1 H 0.720584 -0.084797 0.298312 0.047 Uiso 1 1 calc R U . . .
H5E2 H 0.703942 -0.062191 0.219973 0.047 Uiso 1 1 calc R U . . .
C5F' C 1.0771(7) -0.0009(4) 0.0835(4) 0.0349(19) Uani 1 1 d . . . . .
H5F1 H 1.126722 0.006037 0.117553 0.042 Uiso 1 1 calc R U . . .
H5F2 H 1.103938 0.030313 0.039813 0.042 Uiso 1 1 calc R U . . .
C6A' C -0.5167(7) 0.9794(4) 0.0915(4) 0.043(2) Uani 1 1 d . . . . .
H6A1 H -0.474757 0.984879 0.128141 0.064 Uiso 1 1 calc R U . . .
H6A2 H -0.610972 0.989990 0.095293 0.064 Uiso 1 1 calc R U . . .
H6A3 H -0.485607 1.010434 0.049348 0.064 Uiso 1 1 calc R U . . .
C6B' C 0.0819(8) 0.8880(4) 0.2700(4) 0.049(2) Uani 1 1 d . . . . .
H6B1 H 0.127218 0.892581 0.306123 0.073 Uiso 1 1 calc R U . . .
H6B2 H -0.011903 0.898219 0.275813 0.073 Uiso 1 1 calc R U . . .
H6B3 H 0.110176 0.919726 0.227603 0.073 Uiso 1 1 calc R U . . .
C6C' C -0.3024(10) 0.7928(5) 0.4565(5) 0.080(4) Uani 1 1 d . . . . .
H6C1 H -0.259029 0.792562 0.495472 0.120 Uiso 1 1 calc R U . . .
H6C2 H -0.396317 0.803535 0.461406 0.120 Uiso 1 1 calc R U . . .
H6C3 H -0.270952 0.827256 0.416784 0.120 Uiso 1 1 calc R U . . .
C6D' C -0.2917(9) 0.2557(4) 0.5478(5) 0.071(3) Uani 1 1 d . . . . .
H6D1 H -0.238019 0.267020 0.576896 0.107 Uiso 1 1 calc R U . . .
H6D2 H -0.383616 0.265810 0.558155 0.107 Uiso 1 1 calc R U . . .
H6D3 H -0.273537 0.282847 0.501562 0.107 Uiso 1 1 calc R U . . .
C6E' C 0.7036(7) -0.1667(4) 0.2690(5) 0.054(3) Uani 1 1 d . . . . .
H6E1 H 0.677839 -0.196305 0.313023 0.081 Uiso 1 1 calc R U . . .
H6E2 H 0.796880 -0.177416 0.261977 0.081 Uiso 1 1 calc R U . . .
H6E3 H 0.655373 -0.174061 0.235279 0.081 Uiso 1 1 calc R U . . .
C6F' C 1.1142(8) -0.0738(4) 0.0862(4) 0.045(2) Uani 1 1 d . . . . .
H6F1 H 1.089185 -0.105375 0.129430 0.068 Uiso 1 1 calc R U . . .
H6F2 H 1.208125 -0.082130 0.079454 0.068 Uiso 1 1 calc R U . . .
H6F3 H 1.069026 -0.080815 0.051284 0.068 Uiso 1 1 calc R U . . .
O1V O 0.138(3) 0.2985(14) 0.3755(10) 0.042(2) Uani 0.351(9) 1 d . U P . .
O1W O 0.1371(14) 0.3070(7) 0.3493(5) 0.042(2) Uani 0.649(9) 1 d . U P . .
O2V O 0.855(4) 0.3008(16) 0.3743(12) 0.044(3) Uani 0.351(9) 1 d . U P . .
O2W O 0.8575(18) 0.3108(8) 0.3515(6) 0.044(3) Uani 0.649(9) 1 d . U P . .
O3V O 0.252(2) 0.3664(10) 0.2443(11) 0.053(3) Uani 0.351(9) 1 d . . P . .
O3W O 0.2578(10) 0.3884(5) 0.2027(6) 0.053(3) Uani 0.649(9) 1 d . . P . .
O4V O 0.532(3) 0.3664(15) 0.2433(16) 0.070(5) Uani 0.351(9) 1 d . . P . .
O4W O 0.5278(15) 0.3813(7) 0.2049(7) 0.070(5) Uani 0.649(9) 1 d . . P . .
O5V O 0.6616(18) 0.4731(9) 0.0479(12) 0.057(3) Uani 0.351(9) 1 d . . P . .
O5W O 0.6594(9) 0.4512(5) 0.0986(7) 0.057(3) Uani 0.649(9) 1 d . . P . .
O6V O 0.9313(19) 0.4446(9) 0.0977(12) 0.056(3) Uani 0.351(9) 1 d . . P . .
O6W O 0.9363(10) 0.4665(5) 0.0530(6) 0.056(3) Uani 0.649(9) 1 d . . P . .

loop_
_atom_site_aniso_label
_atom_site_aniso_U_11
_atom_site_aniso_U_22
_atom_site_aniso_U_33
_atom_site_aniso_U_23
_atom_site_aniso_U_13
_atom_site_aniso_U_12
O2A 0.011(3) 0.026(3) 0.072(4) -0.006(3) -0.002(3) -0.001(2)
O2B 0.024(3) 0.028(3) 0.075(4) -0.020(3) -0.001(3) 0.003(2)
O2C 0.025(3) 0.028(3) 0.081(4) -0.027(3) -0.003(3) -0.010(2)
O2D 0.028(3) 0.039(3) 0.062(4) -0.026(3) -0.002(3) -0.001(2)
O2E 0.016(3) 0.028(3) 0.048(3) -0.017(2) -0.001(2) -0.007(2)
O2F 0.021(3) 0.025(3) 0.061(4) -0.016(3) 0.003(3) 0.001(2)
C2A 0.021(4) 0.032(4) 0.037(5) -0.007(3) -0.001(3) -0.010(3)
C2B 0.012(4) 0.027(4) 0.049(5) -0.009(3) -0.003(3) 0.000(3)
C2C 0.038(5) 0.033(4) 0.055(5) -0.024(4) -0.005(4) -0.005(4)
C2D 0.023(4) 0.031(4) 0.032(4) -0.019(3) -0.001(3) -0.004(3)
C2E 0.028(5) 0.025(4) 0.027(4) -0.013(3) 0.000(3) 0.007(3)
C2F 0.020(4) 0.033(4) 0.040(5) -0.011(4) 0.000(3) -0.010(3)
O1A 0.023(3) 0.029(3) 0.084(4) -0.021(3) 0.001(3) -0.006(2)
O1B 0.023(3) 0.031(3) 0.138(6) -0.043(4) -0.004(3) 0.000(2)
O1C 0.034(4) 0.050(4) 0.171(7) -0.074(4) -0.020(4) 0.008(3)
O1D 0.028(3) 0.036(3) 0.083(4) -0.034(3) 0.000(3) -0.003(2)
O1E 0.025(3) 0.025(3) 0.073(4) -0.022(3) -0.003(3) -0.007(2)
O1F 0.027(3) 0.027(3) 0.094(5) -0.027(3) 0.002(3) -0.002(2)
C1A 0.030(5) 0.024(4) 0.052(5) -0.015(4) 0.000(4) -0.010(3)
C1B 0.022(5) 0.036(4) 0.069(6) -0.024(4) -0.011(4) 0.000(4)
C1C 0.033(5) 0.045(5) 0.091(7) -0.045(5) -0.008(5) -0.001(4)
C1D 0.028(5) 0.038(4) 0.059(5) -0.029(4) -0.002(4) 0.000(4)
C1E 0.022(4) 0.034(4) 0.037(5) -0.016(4) 0.004(3) -0.005(3)
C1F 0.025(5) 0.025(4) 0.051(5) -0.015(4) -0.001(4) -0.006(3)
O7A 0.019(3) 0.031(3) 0.064(4) -0.019(3) -0.001(3) -0.001(2)
O7B 0.013(3) 0.034(3) 0.069(4) -0.022(3) -0.004(3) 0.004(2)
O7C 0.023(3) 0.044(3) 0.077(4) -0.030(3) -0.002(3) -0.005(2)
O7D 0.018(3) 0.047(3) 0.069(4) -0.028(3) -0.005(3) 0.004(2)
O7E 0.012(3) 0.031(3) 0.059(4) -0.026(3) 0.005(2) -0.006(2)
O7F 0.018(3) 0.025(3) 0.063(4) -0.014(3) 0.000(3) 0.002(2)
C9A 0.020(4) 0.029(4) 0.043(5) -0.009(4) 0.002(4) 0.003(3)
C9B 0.025(5) 0.035(4) 0.047(5) -0.014(4) -0.002(4) -0.005(4)
C9C 0.022(4) 0.022(3) 0.051(5) -0.019(3) -0.008(3) -0.006(3)
C9D 0.029(5) 0.034(4) 0.046(5) -0.021(4) 0.001(4) -0.014(3)
C9E 0.026(4) 0.019(3) 0.028(4) -0.009(3) 0.003(3) -0.002(3)
C9F 0.018(4) 0.033(4) 0.036(5) -0.010(4) 0.005(3) -0.007(3)
O5A 0.018(3) 0.030(3) 0.057(4) -0.023(3) -0.001(2) 0.001(2)
O5B 0.028(3) 0.031(3) 0.063(4) -0.023(3) 0.002(3) -0.005(2)
O5C 0.041(4) 0.037(3) 0.078(4) -0.032(3) 0.006(3) -0.009(3)
O5D 0.029(3) 0.032(3) 0.060(4) -0.020(3) -0.001(3) -0.001(2)
O5E 0.026(3) 0.025(3) 0.055(4) -0.018(3) -0.002(3) -0.006(2)
O5F 0.015(3) 0.027(3) 0.054(3) -0.019(2) 0.000(2) -0.002(2)
C8A 0.018(4) 0.024(4) 0.049(5) -0.006(3) 0.002(4) -0.010(3)
C8B 0.035(5) 0.021(4) 0.070(6) -0.020(4) -0.005(4) 0.003(4)
C8C 0.029(5) 0.038(4) 0.078(6) -0.030(4) -0.008(4) 0.003(4)
C8D 0.028(5) 0.040(4) 0.055(5) -0.025(4) 0.005(4) -0.010(4)
C8E 0.027(5) 0.026(4) 0.045(5) -0.020(4) 0.004(4) -0.004(3)
C8F 0.021(5) 0.028(4) 0.053(5) -0.013(4) -0.006(4) 0.006(3)
O4A 0.019(3) 0.032(3) 0.060(4) -0.024(3) -0.001(3) -0.001(2)
O4B 0.023(3) 0.037(3) 0.058(4) -0.027(3) -0.003(3) -0.005(2)
O4C 0.041(4) 0.034(3) 0.063(4) -0.023(3) -0.003(3) -0.003(3)
O4D 0.040(3) 0.028(3) 0.051(4) -0.016(3) -0.007(3) 0.007(2)
O4E 0.021(3) 0.028(3) 0.056(4) -0.014(3) -0.004(3) -0.005(2)
O4F 0.024(3) 0.030(3) 0.050(4) -0.020(3) 0.002(3) -0.002(2)
C7A 0.023(5) 0.026(4) 0.050(5) -0.005(4) 0.000(4) -0.002(3)
C7B 0.016(4) 0.030(4) 0.040(4) -0.009(3) -0.007(3) 0.002(3)
C7C 0.022(4) 0.048(5) 0.070(6) -0.030(4) 0.001(4) -0.002(4)
C7D 0.027(5) 0.041(4) 0.038(4) -0.015(4) 0.004(3) 0.004(4)
C7E 0.019(4) 0.035(4) 0.043(5) -0.020(4) 0.002(3) -0.003(3)
C7F 0.018(4) 0.024(4) 0.039(5) -0.008(3) 0.001(3) 0.001(3)
O1A' 0.011(3) 0.033(3) 0.046(3) -0.011(2) 0.001(2) -0.006(2)
O1B' 0.017(3) 0.029(3) 0.058(4) -0.016(3) 0.002(3) -0.008(2)
O1C' 0.032(3) 0.033(3) 0.063(4) -0.023(3) 0.004(3) -0.009(2)
O1D' 0.025(3) 0.030(3) 0.061(4) -0.022(3) -0.002(3) -0.005(2)
O1E' 0.019(3) 0.029(3) 0.046(3) -0.014(2) -0.002(2) -0.001(2)
O1F' 0.022(3) 0.023(3) 0.043(3) -0.009(2) 0.003(2) -0.001(2)
C6A 0.023(4) 0.031(4) 0.035(5) -0.008(3) -0.001(3) -0.009(3)
C6B 0.020(4) 0.038(4) 0.041(5) -0.017(4) 0.004(3) -0.004(3)
C6C 0.032(5) 0.039(4) 0.059(6) -0.019(4) -0.004(4) -0.004(4)
C6D 0.024(4) 0.031(4) 0.058(5) -0.022(4) 0.001(4) -0.009(3)
C6E 0.023(4) 0.039(4) 0.039(5) -0.018(4) 0.001(4) 0.002(4)
C6F 0.009(4) 0.031(4) 0.041(5) -0.012(3) 0.003(3) -0.008(3)
C5A 0.024(4) 0.032(4) 0.027(4) -0.007(3) -0.003(3) -0.006(3)
C5B 0.024(4) 0.026(4) 0.036(5) -0.012(3) 0.005(3) -0.002(3)
C5C 0.022(4) 0.033(4) 0.058(5) -0.020(4) -0.002(4) -0.006(3)
C5D 0.023(4) 0.021(3) 0.028(4) -0.006(3) -0.002(3) -0.007(3)
C5E 0.021(4) 0.026(4) 0.033(4) -0.015(3) 0.003(3) -0.010(3)
C5F 0.028(5) 0.030(4) 0.038(5) -0.014(4) 0.001(4) 0.000(3)
C10A 0.020(4) 0.031(4) 0.036(5) -0.013(4) 0.002(3) -0.012(3)
C10B 0.040(5) 0.023(4) 0.039(5) -0.014(3) 0.001(4) 0.007(4)
C10C 0.024(4) 0.034(4) 0.046(5) -0.018(4) 0.000(3) -0.010(3)
C10D 0.035(5) 0.022(3) 0.039(5) -0.019(3) 0.000(4) 0.004(3)
C10E 0.024(5) 0.032(4) 0.030(4) -0.010(3) -0.005(3) -0.001(3)
C10F 0.020(4) 0.028(4) 0.029(4) -0.009(3) 0.003(3) -0.002(3)
C4A 0.014(4) 0.037(4) 0.035(5) -0.011(4) 0.000(3) -0.009(3)
C4B 0.029(5) 0.030(4) 0.031(5) -0.010(3) -0.004(3) 0.007(3)
C4C 0.056(6) 0.023(4) 0.029(5) -0.013(4) -0.002(4) 0.007(4)
C4D 0.037(5) 0.029(4) 0.029(4) -0.011(3) 0.003(4) 0.001(3)
C4E 0.032(5) 0.023(4) 0.028(4) -0.009(3) 0.000(3) -0.004(3)
C4F 0.020(4) 0.034(4) 0.030(4) -0.014(4) 0.001(3) 0.000(3)
C3A 0.016(4) 0.032(4) 0.031(4) -0.007(3) -0.003(3) -0.007(3)
C3B 0.020(4) 0.031(4) 0.056(5) -0.024(4) -0.002(4) -0.001(3)
C3C 0.044(5) 0.033(4) 0.037(4) -0.013(3) -0.003(4) -0.005(4)
C3D 0.024(4) 0.033(4) 0.034(4) -0.019(3) 0.001(3) -0.006(3)
C3E 0.029(5) 0.029(4) 0.028(4) -0.014(3) 0.004(3) -0.008(3)
C3F 0.020(4) 0.026(4) 0.034(5) -0.007(3) 0.001(3) -0.002(3)
C1A' 0.018(4) 0.036(4) 0.027(4) -0.010(3) 0.004(3) 0.000(3)
C1B' 0.026(5) 0.033(4) 0.029(4) -0.004(3) 0.001(3) 0.003(4)
C1C' 0.017(4) 0.038(4) 0.025(4) -0.005(3) -0.003(3) -0.014(3)
C1D' 0.033(5) 0.032(4) 0.032(4) -0.017(3) -0.003(3) 0.003(4)
C1E' 0.027(5) 0.028(4) 0.034(5) -0.008(3) -0.005(4) -0.001(3)
C1F' 0.022(4) 0.026(4) 0.026(4) -0.011(3) 0.003(3) -0.007(3)
C2A' 0.012(4) 0.039(4) 0.036(5) -0.017(4) 0.003(3) -0.003(3)
C2B' 0.023(4) 0.031(4) 0.045(5) -0.016(4) -0.001(4) -0.007(3)
C2C' 0.039(5) 0.039(4) 0.055(5) -0.018(4) 0.004(4) -0.006(4)
C2D' 0.046(6) 0.042(5) 0.037(5) -0.020(4) -0.002(4) -0.008(4)
C2E' 0.023(4) 0.026(4) 0.048(5) -0.018(4) -0.007(4) 0.001(3)
C2F' 0.021(4) 0.035(4) 0.042(5) -0.018(4) -0.002(4) 0.003(3)
C3A' 0.021(4) 0.038(4) 0.044(5) -0.020(4) 0.001(4) -0.006(3)
C3B' 0.021(4) 0.032(4) 0.048(5) -0.020(4) 0.010(4) -0.003(3)
C3C' 0.027(5) 0.032(4) 0.043(5) -0.011(3) 0.009(4) -0.010(3)
C3D' 0.034(5) 0.017(3) 0.041(4) -0.009(3) -0.004(4) 0.007(3)
C3E' 0.023(5) 0.034(4) 0.050(5) -0.012(4) -0.002(4) -0.001(3)
C3F' 0.017(4) 0.035(4) 0.038(4) -0.022(3) -0.007(3) 0.005(3)
C4A' 0.028(5) 0.043(4) 0.054(5) -0.028(4) 0.004(4) 0.001(4)
C4B' 0.020(4) 0.042(4) 0.060(5) -0.026(4) 0.006(4) -0.007(3)
C4C' 0.046(6) 0.040(5) 0.088(7) -0.033(5) 0.027(5) -0.003(4)
C4D' 0.036(5) 0.026(4) 0.054(5) -0.019(4) -0.001(4) -0.002(3)
C4E' 0.027(5) 0.033(4) 0.059(5) -0.021(4) -0.007(4) -0.005(3)
C4F' 0.028(5) 0.031(4) 0.050(5) -0.023(4) 0.002(4) 0.000(3)
C5A' 0.024(5) 0.045(5) 0.057(5) -0.028(4) 0.006(4) 0.001(4)
C5B' 0.027(5) 0.042(5) 0.073(6) -0.037(4) 0.008(4) -0.005(4)
C5C' 0.047(6) 0.037(4) 0.074(6) -0.021(4) 0.016(5) -0.006(4)
C5D' 0.035(5) 0.034(4) 0.102(7) -0.041(5) -0.010(5) 0.009(4)
C5E' 0.031(5) 0.030(4) 0.060(5) -0.020(4) -0.006(4) -0.003(3)
C5F' 0.020(4) 0.034(4) 0.055(5) -0.024(4) 0.002(4) 0.002(3)
C6A' 0.028(5) 0.051(5) 0.059(5) -0.037(4) -0.003(4) 0.014(4)
C6B' 0.034(5) 0.041(5) 0.085(7) -0.039(5) 0.012(5) -0.010(4)
C6C' 0.073(8) 0.061(6) 0.114(9) -0.055(6) 0.016(6) 0.020(5)
C6D' 0.057(7) 0.037(5) 0.117(9) -0.026(5) -0.006(6) 0.001(4)
C6E' 0.025(5) 0.037(4) 0.112(8) -0.042(5) -0.013(5) 0.005(4)
C6F' 0.034(5) 0.044(5) 0.066(6) -0.033(4) -0.003(4) 0.004(4)
O1V 0.045(4) 0.038(4) 0.047(6) -0.020(5) -0.009(5) -0.007(3)
O1W 0.045(4) 0.038(4) 0.047(6) -0.020(5) -0.009(5) -0.007(3)
O2V 0.046(4) 0.033(5) 0.055(7) -0.020(5) -0.001(6) -0.003(3)
O2W 0.046(4) 0.033(5) 0.055(7) -0.020(5) -0.001(6) -0.003(3)
O3V 0.034(4) 0.028(6) 0.096(10) -0.022(6) 0.001(7) -0.005(4)
O3W 0.034(4) 0.028(6) 0.096(10) -0.022(6) 0.001(7) -0.005(4)
O4V 0.036(4) 0.047(7) 0.145(16) -0.059(11) -0.040(10) 0.022(5)
O4W 0.036(4) 0.047(7) 0.145(16) -0.059(11) -0.040(10) 0.022(5)
O5V 0.032(4) 0.035(5) 0.116(10) -0.041(6) -0.010(7) -0.003(4)
O5W 0.032(4) 0.035(5) 0.116(10) -0.041(6) -0.010(7) -0.003(4)
O6V 0.030(4) 0.030(5) 0.109(10) -0.028(6) -0.014(7) 0.004(4)
O6W 0.030(4) 0.030(5) 0.109(10) -0.028(6) -0.014(7) 0.004(4)

loop_
_atom_type_symbol
_atom_type_description
_atom_type_scat_dispersion_real
_atom_type_scat_dispersion_imag
_atom_type_scat_source
C C 0.0181 0.0091 'International Tables Vol C Tables 4.2.6.8 and 6.1.1.4'
H H 0.0000 0.0000 'International Tables Vol C Tables 4.2.6.8 and 6.1.1.4'
O O 0.0492 0.0322 'International Tables Vol C Tables 4.2.6.8 and 6.1.1.4'

loop_
_geom_angle_atom_site_label_1
_geom_angle_atom_site_label_2
_geom_angle_atom_site_label_3
_geom_angle
_geom_angle_site_symmetry_1
_geom_angle_site_symmetry_3
_geom_angle_publ_flag
C2A O2A H2A 104.3 . . ?
C2B O2B H2B 103.1 . . ?
C2C O2C H2C 113.4 . . ?
C2D O2D H2D 106.8 . . ?
C2E O2E H2E 113.1 . . ?
C2F O2F H2F 105.8 . . ?
O2A C2A C3A 124.4(7) . . ?
O2A C2A C1A 116.1(6) . . ?
C3A C2A C1A 119.5(7) . . ?
O2B C2B C3B 124.3(7) . . ?
O2B C2B C1B 112.8(6) . . ?
C3B C2B C1B 122.9(7) . . ?
O2C C2C C3C 120.9(7) . . ?
O2C C2C C1C 116.1(6) . . ?
C3C C2C C1C 123.0(7) . . ?
O2D C2D C3D 121.6(7) . . ?
O2D C2D C1D 112.2(6) . . ?
C3D C2D C1D 126.2(7) . . ?
O2E C2E C3E 124.6(6) . . ?
O2E C2E C1E 114.6(6) . . ?
C3E C2E C1E 120.7(7) . . ?
O2F C2F C3F 124.1(7) . . ?
O2F C2F C1F 113.5(6) . . ?
C3F C2F C1F 122.4(7) . . ?
O1A C1A C9A 122.8(7) . . ?
O1A C1A C2A 116.5(7) . . ?
C9A C1A C2A 120.8(6) . . ?
O1B C1B C9B 123.5(7) . . ?
O1B C1B C2B 119.7(7) . . ?
C9B C1B C2B 116.8(7) . . ?
O1C C1C C9C 123.8(7) . . ?
O1C C1C C2C 117.3(7) . . ?
C9C C1C C2C 118.8(6) . . ?
O1D C1D C9D 123.7(7) . . ?
O1D C1D C2D 120.4(7) . . ?
C9D C1D C2D 115.9(6) . . ?
O1E C1E C9E 124.0(7) . . ?
O1E C1E C2E 117.5(7) . . ?
C9E C1E C2E 118.5(6) . . ?
O1F C1F C9F 124.0(7) . . ?
O1F C1F C2F 119.0(7) . . ?
C9F C1F C2F 117.0(6) . . ?
C7A O7A H7A 100.6 . . ?
C7B O7B H7B 108.2 . . ?
C7C O7C H7C 110.2 . . ?
C7D O7D H7D 118.0 . . ?
C7E O7E H7E 98.3 . . ?
C7F O7F H7F 106.7 . . ?
C8A C9A C10A 120.8(7) . . ?
C8A C9A C1A 121.4(7) . . ?
C10A C9A C1A 117.8(6) . . ?
C8B C9B C10B 122.1(8) . . ?
C8B C9B C1B 119.0(7) . . ?
C10B C9B C1B 118.9(7) . . ?
C8C C9C C10C 123.0(7) . . ?
C8C C9C C1C 119.1(7) . . ?
C10C C9C C1C 117.9(7) . . ?
C8D C9D C10D 122.1(7) . . ?
C8D C9D C1D 118.4(7) . . ?
C10D C9D C1D 119.5(7) . . ?
C8E C9E C10E 119.5(7) . . ?
C8E C9E C1E 119.6(6) . . ?
C10E C9E C1E 120.8(6) . . ?
C8F C9F C10F 122.3(7) . . ?
C8F C9F C1F 119.2(7) . . ?
C10F C9F C1F 118.5(6) . . ?
C5A O5A H5A 104.7 . . ?
C5B O5B H5B 109.7 . . ?
C5C O5C H5C 96.7 . . ?
C5D O5D H5D 119.2 . . ?
C5E O5E H5E 113.8 . . ?
C5F O5F H5F 94.0 . . ?
C9A C8A C7A 120.7(7) . . ?
C9A C8A H8A 119.7 . . ?
C7A C8A H8A 119.7 . . ?
C7B C8B C9B 118.3(7) . . ?
C7B C8B H8B 120.8 . . ?
C9B C8B H8B 120.8 . . ?
C9C C8C C7C 118.0(7) . . ?
C9C C8C H8C 121.0 . . ?
C7C C8C H8C 121.0 . . ?
C7D C8D C9D 118.6(7) . . ?
C7D C8D H8D 120.7 . . ?
C9D C8D H8D 120.7 . . ?
C9E C8E C7E 119.5(6) . . ?
C9E C8E H8E 120.2 . . ?
C7E C8E H8E 120.2 . . ?
C7F C8F C9F 119.7(7) . . ?
C7F C8F H8F 120.2 . . ?
C9F C8F H8F 120.2 . . ?
O7A C7A C6A 116.5(7) . . ?
O7A C7A C8A 123.8(7) . . ?
C6A C7A C8A 119.7(7) . . ?
C6B C7B O7B 116.9(7) . . ?
C6B C7B C8B 120.9(7) . . ?
O7B C7B C8B 122.2(6) . . ?
O7C C7C C6C 117.0(7) . . ?
O7C C7C C8C 121.1(7) . . ?
C6C C7C C8C 121.8(7) . . ?
O7D C7D C8D 123.4(7) . . ?
O7D C7D C6D 116.2(7) . . ?
C8D C7D C6D 120.4(7) . . ?
O7E C7E C6E 116.4(7) . . ?
O7E C7E C8E 122.9(6) . . ?
C6E C7E C8E 120.6(7) . . ?
O7F C7F C8F 123.3(6) . . ?
O7F C7F C6F 116.1(7) . . ?
C8F C7F C6F 120.6(6) . . ?
C7A C6A C5A 121.2(7) . . ?
C7A C6A H6A 119.4 . . ?
C5A C6A H6A 119.4 . . ?
C7B C6B C5B 121.5(7) . . ?
C7B C6B H6B 119.3 . . ?
C5B C6B H6B 119.3 . . ?
C7C C6C C5C 118.5(8) . . ?
C7C C6C H6C 120.7 . . ?
C5C C6C H6C 120.7 . . ?
C5D C6D C7D 120.2(7) . . ?
C5D C6D H6D 119.9 . . ?
C7D C6D H6D 119.9 . . ?
C5E C6E C7E 119.8(7) . . ?
C5E C6E H6E 120.1 . . ?
C7E C6E H6E 120.1 . . ?
C5F C6F C7F 118.7(7) . . ?
C5F C6F H6F 120.6 . . ?
C7F C6F H6F 120.6 . . ?
O5A C5A C6A 118.3(7) . . ?
O5A C5A C10A 121.7(6) . . ?
C6A C5A C10A 120.0(7) . . ?
O5B C5B C10B 123.9(6) . . ?
O5B C5B C6B 117.1(7) . . ?
C10B C5B C6B 119.0(7) . . ?
O5C C5C C6C 116.6(7) . . ?
O5C C5C C10C 122.0(6) . . ?
C6C C5C C10C 121.4(7) . . ?
O5D C5D C6D 117.9(6) . . ?
O5D C5D C10D 121.5(6) . . ?
C6D C5D C10D 120.6(6) . . ?
O5E C5E C10E 122.5(6) . . ?
O5E C5E C6E 116.8(7) . . ?
C10E C5E C6E 120.8(7) . . ?
O5F C5F C6F 115.3(7) . . ?
O5F C5F C10F 122.6(6) . . ?
C6F C5F C10F 122.1(7) . . ?
C5A C10A C9A 117.6(7) . . ?
C5A C10A C4A 120.1(6) . . ?
C9A C10A C4A 122.3(7) . . ?
C5B C10B C9B 118.2(7) . . ?
C5B C10B C4B 119.5(7) . . ?
C9B C10B C4B 122.3(8) . . ?
C9C C10C C5C 117.1(7) . . ?
C9C C10C C4C 123.8(7) . . ?
C5C C10C C4C 119.1(7) . . ?
C5D C10D C9D 118.0(7) . . ?
C5D C10D C4D 120.8(6) . . ?
C9D C10D C4D 121.1(7) . . ?
C5E C10E C9E 119.8(7) . . ?
C5E C10E C4E 120.5(6) . . ?
C9E C10E C4E 119.7(7) . . ?
C9F C10F C5F 116.6(6) . . ?
C9F C10F C4F 124.1(7) . . ?
C5F C10F C4F 119.3(6) . . ?
O4A C4A C3A 120.3(6) . . ?
O4A C4A C10A 120.0(7) . . ?
C3A C4A C10A 119.8(7) . . ?
O4B C4B C10B 119.3(7) . . ?
O4B C4B C3B 121.3(6) . . ?
C10B C4B C3B 119.5(7) . . ?
O4C C4C C10C 121.8(8) . . ?
O4C C4C C3C 119.4(7) . . ?
C10C C4C C3C 118.8(6) . . ?
O4D C4D C3D 122.0(7) . . ?
O4D C4D C10D 118.7(7) . . ?
C3D C4D C10D 119.3(6) . . ?
O4E C4E C3E 121.5(7) . . ?
O4E C4E C10E 118.0(7) . . ?
C3E C4E C10E 120.5(6) . . ?
O4F C4F C10F 121.8(7) . . ?
O4F C4F C3F 119.7(6) . . ?
C10F C4F C3F 118.4(6) . . ?
C2A C3A C4A 119.8(7) . . ?
C2A C3A C1A' 115.4(7) . . ?
C4A C3A C1A' 124.8(7) . . ?
C2B C3B C1B' 117.5(7) . . ?
C2B C3B C4B 119.6(7) . . ?
C1B' C3B C4B 122.9(7) . . ?
C2C C3C C1C' 118.8(7) . . ?
C2C C3C C4C 117.2(7) . . ?
C1C' C3C C4C 123.9(7) . . ?
C2D C3D C1D' 120.7(7) . . ?
C2D C3D C4D 117.9(7) . . ?
C1D' C3D C4D 121.4(6) . . ?
C2E C3E C4E 119.7(7) . . ?
C2E C3E C1E' 117.8(7) . . ?
C4E C3E C1E' 122.5(6) . . ?
C2F C3F C1F' 118.7(7) . . ?
C2F C3F C4F 119.6(7) . . ?
C1F' C3F C4F 121.7(6) . . ?
O1A' C1A' C3A 118.8(6) . . ?
O1A' C1A' C2A' 119.2(6) . . ?
C3A C1A' C2A' 122.0(7) . . ?
O1B' C1B' C3B 118.7(7) . . ?
O1B' C1B' C2B' 117.0(6) . . ?
C3B C1B' C2B' 124.3(7) . . ?
O1C' C1C' C3C 118.7(7) . . ?
O1C' C1C' C2C' 118.7(7) . . ?
C3C C1C' C2C' 122.6(7) . . ?
O1D' C1D' C3D 116.9(6) . . ?
O1D' C1D' C2D' 119.0(7) . . ?
C3D C1D' C2D' 124.1(7) . . ?
O1E' C1E' C3E 117.1(6) . . ?
O1E' C1E' C2E' 117.3(6) . . ?
C3E C1E' C2E' 125.5(7) . . ?
O1F' C1F' C3F 116.3(6) . . ?
O1F' C1F' C2F' 117.5(6) . . ?
C3F C1F' C2F' 126.2(7) . . ?
C1A' C2A' C3A' 112.0(6) . . ?
C1A' C2A' H2A1 109.2 . . ?
C3A' C2A' H2A1 109.2 . . ?
C1A' C2A' H2A2 109.2 . . ?
C3A' C2A' H2A2 109.2 . . ?
H2A1 C2A' H2A2 107.9 . . ?
C1B' C2B' C3B' 114.4(6) . . ?
C1B' C2B' H2B1 108.7 . . ?
C3B' C2B' H2B1 108.7 . . ?
C1B' C2B' H2B2 108.7 . . ?
C3B' C2B' H2B2 108.7 . . ?
H2B1 C2B' H2B2 107.6 . . ?
C1C' C2C' C3C' 111.4(7) . . ?
C1C' C2C' H2C1 109.3 . . ?
C3C' C2C' H2C1 109.3 . . ?
C1C' C2C' H2C2 109.3 . . ?
C3C' C2C' H2C2 109.3 . . ?
H2C1 C2C' H2C2 108.0 . . ?
C1D' C2D' C3D' 111.3(7) . . ?
C1D' C2D' H2D1 109.4 . . ?
C3D' C2D' H2D1 109.4 . . ?
C1D' C2D' H2D2 109.4 . . ?
C3D' C2D' H2D2 109.4 . . ?
H2D1 C2D' H2D2 108.0 . . ?
C1E' C2E' C3E' 112.7(6) . . ?
C1E' C2E' H2E1 109.0 . . ?
C3E' C2E' H2E1 109.0 . . ?
C1E' C2E' H2E2 109.0 . . ?
C3E' C2E' H2E2 109.0 . . ?
H2E1 C2E' H2E2 107.8 . . ?
C1F' C2F' C3F' 114.0(6) . . ?
C1F' C2F' H2F1 108.8 . . ?
C3F' C2F' H2F1 108.8 . . ?
C1F' C2F' H2F2 108.8 . . ?
C3F' C2F' H2F2 108.8 . . ?
H2F1 C2F' H2F2 107.6 . . ?
C2A' C3A' C4A' 112.5(6) . . ?
C2A' C3A' H3A1 109.1 . . ?
C4A' C3A' H3A1 109.1 . . ?
C2A' C3A' H3A2 109.1 . . ?
C4A' C3A' H3A2 109.1 . . ?
H3A1 C3A' H3A2 107.8 . . ?
C2B' C3B' C4B' 113.3(6) . . ?
C2B' C3B' H3B1 108.9 . . ?
C4B' C3B' H3B1 108.9 . . ?
C2B' C3B' H3B2 108.9 . . ?
C4B' C3B' H3B2 108.9 . . ?
H3B1 C3B' H3B2 107.7 . . ?
C4C' C3C' C2C' 110.7(6) . . ?
C4C' C3C' H3C1 109.5 . . ?
C2C' C3C' H3C1 109.5 . . ?
C4C' C3C' H3C2 109.5 . . ?
C2C' C3C' H3C2 109.5 . . ?
H3C1 C3C' H3C2 108.1 . . ?
C4D' C3D' C2D' 111.8(6) . . ?
C4D' C3D' H3D1 109.3 . . ?
C2D' C3D' H3D1 109.3 . . ?
C4D' C3D' H3D2 109.3 . . ?
C2D' C3D' H3D2 109.3 . . ?
H3D1 C3D' H3D2 107.9 . . ?
C2E' C3E' C4E' 111.7(6) . . ?
C2E' C3E' H3E1 109.3 . . ?
C4E' C3E' H3E1 109.3 . . ?
C2E' C3E' H3E2 109.3 . . ?
C4E' C3E' H3E2 109.3 . . ?
H3E1 C3E' H3E2 107.9 . . ?
C2F' C3F' C4F' 112.9(6) . . ?
C2F' C3F' H3F1 109.0 . . ?
C4F' C3F' H3F1 109.0 . . ?
C2F' C3F' H3F2 109.0 . . ?
C4F' C3F' H3F2 109.0 . . ?
H3F1 C3F' H3F2 107.8 . . ?
C5A' C4A' C3A' 111.5(6) . . ?
C5A' C4A' H4A1 109.3 . . ?
C3A' C4A' H4A1 109.3 . . ?
C5A' C4A' H4A2 109.3 . . ?
C3A' C4A' H4A2 109.3 . . ?
H4A1 C4A' H4A2 108.0 . . ?
C3B' C4B' C5B' 112.0(6) . . ?
C3B' C4B' H4B1 109.2 . . ?
C5B' C4B' H4B1 109.2 . . ?
C3B' C4B' H4B2 109.2 . . ?
C5B' C4B' H4B2 109.2 . . ?
H4B1 C4B' H4B2 107.9 . . ?
C3C' C4C' C5C' 112.4(7) . . ?
C3C' C4C' H4C1 109.1 . . ?
C5C' C4C' H4C1 109.1 . . ?
C3C' C4C' H4C2 109.1 . . ?
C5C' C4C' H4C2 109.1 . . ?
H4C1 C4C' H4C2 107.9 . . ?
C5D' C4D' C3D' 111.7(6) . . ?
C5D' C4D' H4D1 109.3 . . ?
C3D' C4D' H4D1 109.3 . . ?
C5D' C4D' H4D2 109.3 . . ?
C3D' C4D' H4D2 109.3 . . ?
H4D1 C4D' H4D2 107.9 . . ?
C5E' C4E' C3E' 110.7(6) . . ?
C5E' C4E' H4E1 109.5 . . ?
C3E' C4E' H4E1 109.5 . . ?
C5E' C4E' H4E2 109.5 . . ?
C3E' C4E' H4E2 109.5 . . ?
H4E1 C4E' H4E2 108.1 . . ?
C5F' C4F' C3F' 112.3(6) . . ?
C5F' C4F' H4F1 109.2 . . ?
C3F' C4F' H4F1 109.2 . . ?
C5F' C4F' H4F2 109.2 . . ?
C3F' C4F' H4F2 109.2 . . ?
H4F1 C4F' H4F2 107.9 . . ?
C6A' C5A' C4A' 112.3(7) . . ?
C6A' C5A' H5A1 109.2 . . ?
C4A' C5A' H5A1 109.2 . . ?
C6A' C5A' H5A2 109.2 . . ?
C4A' C5A' H5A2 109.2 . . ?
H5A1 C5A' H5A2 107.9 . . ?
C4B' C5B' C6B' 112.2(7) . . ?
C4B' C5B' H5B1 109.2 . . ?
C6B' C5B' H5B1 109.2 . . ?
C4B' C5B' H5B2 109.2 . . ?
C6B' C5B' H5B2 109.2 . . ?
H5B1 C5B' H5B2 107.9 . . ?
C4C' C5C' C6C' 112.7(7) . . ?
C4C' C5C' H5C1 109.1 . . ?
C6C' C5C' H5C1 109.1 . . ?
C4C' C5C' H5C2 109.1 . . ?
C6C' C5C' H5C2 109.1 . . ?
H5C1 C5C' H5C2 107.8 . . ?
C4D' C5D' C6D' 112.4(7) . . ?
C4D' C5D' H5D1 109.1 . . ?
C6D' C5D' H5D1 109.1 . . ?
C4D' C5D' H5D2 109.1 . . ?
C6D' C5D' H5D2 109.1 . . ?
H5D1 C5D' H5D2 107.9 . . ?
C4E' C5E' C6E' 110.8(6) . . ?
C4E' C5E' H5E1 109.5 . . ?
C6E' C5E' H5E1 109.5 . . ?
C4E' C5E' H5E2 109.5 . . ?
C6E' C5E' H5E2 109.5 . . ?
H5E1 C5E' H5E2 108.1 . . ?
C4F' C5F' C6F' 115.1(7) . . ?
C4F' C5F' H5F1 108.5 . . ?
C6F' C5F' H5F1 108.5 . . ?
C4F' C5F' H5F2 108.5 . . ?
C6F' C5F' H5F2 108.5 . . ?
H5F1 C5F' H5F2 107.5 . . ?
C5A' C6A' H6A1 109.5 . . ?
C5A' C6A' H6A2 109.5 . . ?
H6A1 C6A' H6A2 109.5 . . ?
C5A' C6A' H6A3 109.5 . . ?
H6A1 C6A' H6A3 109.5 . . ?
H6A2 C6A' H6A3 109.5 . . ?
C5B' C6B' H6B1 109.5 . . ?
C5B' C6B' H6B2 109.5 . . ?
H6B1 C6B' H6B2 109.5 . . ?
C5B' C6B' H6B3 109.5 . . ?
H6B1 C6B' H6B3 109.5 . . ?
H6B2 C6B' H6B3 109.5 . . ?
C5C' C6C' H6C1 109.5 . . ?
C5C' C6C' H6C2 109.5 . . ?
H6C1 C6C' H6C2 109.5 . . ?
C5C' C6C' H6C3 109.5 . . ?
H6C1 C6C' H6C3 109.5 . . ?
H6C2 C6C' H6C3 109.5 . . ?
C5D' C6D' H6D1 109.5 . . ?
C5D' C6D' H6D2 109.5 . . ?
H6D1 C6D' H6D2 109.5 . . ?
C5D' C6D' H6D3 109.5 . . ?
H6D1 C6D' H6D3 109.5 . . ?
H6D2 C6D' H6D3 109.5 . . ?
C5E' C6E' H6E1 109.5 . . ?
C5E' C6E' H6E2 109.5 . . ?
H6E1 C6E' H6E2 109.5 . . ?
C5E' C6E' H6E3 109.5 . . ?
H6E1 C6E' H6E3 109.5 . . ?
H6E2 C6E' H6E3 109.5 . . ?
C5F' C6F' H6F1 109.5 . . ?
C5F' C6F' H6F2 109.5 . . ?
H6F1 C6F' H6F2 109.5 . . ?
C5F' C6F' H6F3 109.5 . . ?
H6F1 C6F' H6F3 109.5 . . ?
H6F2 C6F' H6F3 109.5 . . ?

loop_
_geom_bond_atom_site_label_1
_geom_bond_atom_site_label_2
_geom_bond_distance
_geom_bond_site_symmetry_2
_geom_bond_publ_flag
O2A C2A 1.286(9) . ?
O2A H2A 0.8617 . ?
O2B C2B 1.282(9) . ?
O2B H2B 0.8685 . ?
O2C C2C 1.333(9) . ?
O2C H2C 1.0363 . ?
O2D C2D 1.332(9) . ?
O2D H2D 0.9285 . ?
O2E C2E 1.287(8) . ?
O2E H2E 0.9436 . ?
O2F C2F 1.280(8) . ?
O2F H2F 0.9447 . ?
C2A C3A 1.432(9) . ?
C2A C1A 1.505(9) . ?
C2B C3B 1.371(9) . ?
C2B C1B 1.515(9) . ?
C2C C3C 1.397(10) . ?
C2C C1C 1.498(10) . ?
C2D C3D 1.337(9) . ?
C2D C1D 1.488(9) . ?
C2E C3E 1.404(9) . ?
C2E C1E 1.524(9) . ?
C2F C3F 1.376(10) . ?
C2F C1F 1.528(9) . ?
O1A C1A 1.232(8) . ?
O1B C1B 1.177(9) . ?
O1C C1C 1.255(9) . ?
O1D C1D 1.234(8) . ?
O1E C1E 1.220(8) . ?
O1F C1F 1.207(8) . ?
C1A C9A 1.458(11) . ?
C1B C9B 1.502(11) . ?
C1C C9C 1.442(10) . ?
C1D C9D 1.480(11) . ?
C1E C9E 1.441(10) . ?
C1F C9F 1.474(10) . ?
O7A C7A 1.348(8) . ?
O7A H7A 0.8549 . ?
O7B C7B 1.369(8) . ?
O7B H7B 1.0140 . ?
O7C C7C 1.347(8) . ?
O7C H7C 1.0170 . ?
O7D C7D 1.357(8) . ?
O7D H7D 0.9956 . ?
O7E C7E 1.356(8) . ?
O7E H7E 0.8812 . ?
O7F C7F 1.345(8) . ?
O7F H7F 0.9397 . ?
C9A C8A 1.363(9) . ?
C9A C10A 1.432(9) . ?
C9B C8B 1.387(10) . ?
C9B C10B 1.416(10) . ?
C9C C8C 1.371(10) . ?
C9C C10C 1.399(9) . ?
C9D C8D 1.395(10) . ?
C9D C10D 1.415(9) . ?
C9E C8E 1.390(9) . ?
C9E C10E 1.424(9) . ?
C9F C8F 1.393(9) . ?
C9F C10F 1.411(9) . ?
O5A C5A 1.352(8) . ?
O5A H5A 0.8688 . ?
O5B C5B 1.342(8) . ?
O5B H5B 0.8804 . ?
O5C C5C 1.372(8) . ?
O5C H5C 1.0267 . ?
O5D C5D 1.352(8) . ?
O5D H5D 0.9428 . ?
O5E C5E 1.350(8) . ?
O5E H5E 1.0224 . ?
O5F C5F 1.361(8) . ?
O5F H5F 0.8556 . ?
C8A C7A 1.390(10) . ?
C8A H8A 0.9500 . ?
C8B C7B 1.386(10) . ?
C8B H8B 0.9500 . ?
C8C C7C 1.424(11) . ?
C8C H8C 0.9500 . ?
C8D C7D 1.367(10) . ?
C8D H8D 0.9500 . ?
C8E C7E 1.393(10) . ?
C8E H8E 0.9500 . ?
C8F C7F 1.380(10) . ?
C8F H8F 0.9500 . ?
O4A C4A 1.236(8) . ?
O4B C4B 1.251(8) . ?
O4C C4C 1.237(8) . ?
O4D C4D 1.264(8) . ?
O4E C4E 1.239(8) . ?
O4F C4F 1.241(8) . ?
C7A C6A 1.372(10) . ?
C7B C6B 1.363(10) . ?
C7C C6C 1.375(10) . ?
C7D C6D 1.425(10) . ?
C7E C6E 1.391(10) . ?
C7F C6F 1.425(9) . ?
O1A' C1A' 1.238(8) . ?
O1B' C1B' 1.236(9) . ?
O1C' C1C' 1.245(8) . ?
O1D' C1D' 1.261(9) . ?
O1E' C1E' 1.273(9) . ?
O1F' C1F' 1.272(8) . ?
C6A C5A 1.392(9) . ?
C6A H6A 0.9500 . ?
C6B C5B 1.409(9) . ?
C6B H6B 0.9500 . ?
C6C C5C 1.406(10) . ?
C6C H6C 0.9500 . ?
C6D C5D 1.377(9) . ?
C6D H6D 0.9500 . ?
C6E C5E 1.387(9) . ?
C6E H6E 0.9500 . ?
C6F C5F 1.390(9) . ?
C6F H6F 0.9500 . ?
C5A C10A 1.404(10) . ?
C5B C10B 1.391(11) . ?
C5C C10C 1.423(10) . ?
C5D C10D 1.390(10) . ?
C5E C10E 1.370(10) . ?
C5F C10F 1.425(10) . ?
C10A C4A 1.471(9) . ?
C10B C4B 1.460(9) . ?
C10C C4C 1.464(10) . ?
C10D C4D 1.481(9) . ?
C10E C4E 1.489(9) . ?
C10F C4F 1.442(9) . ?
C4A C3A 1.453(10) . ?
C4B C3B 1.474(11) . ?
C4C C3C 1.478(11) . ?
C4D C3D 1.477(10) . ?
C4E C3E 1.450(10) . ?
C4F C3F 1.476(10) . ?
C3A C1A' 1.479(9) . ?
C3B C1B' 1.455(9) . ?
C3C C1C' 1.465(10) . ?
C3D C1D' 1.474(9) . ?
C3E C1E' 1.457(9) . ?
C3F C1F' 1.460(9) . ?
C1A' C2A' 1.507(9) . ?
C1B' C2B' 1.510(9) . ?
C1C' C2C' 1.516(9) . ?
C1D' C2D' 1.499(9) . ?
C1E' C2E' 1.485(9) . ?
C1F' C2F' 1.486(9) . ?
C2A' C3A' 1.527(9) . ?
C2A' H2A1 0.9900 . ?
C2A' H2A2 0.9900 . ?
C2B' C3B' 1.515(9) . ?
C2B' H2B1 0.9900 . ?
C2B' H2B2 0.9900 . ?
C2C' C3C' 1.538(10) . ?
C2C' H2C1 0.9900 . ?
C2C' H2C2 0.9900 . ?
C2D' C3D' 1.547(10) . ?
C2D' H2D1 0.9900 . ?
C2D' H2D2 0.9900 . ?
C2E' C3E' 1.540(9) . ?
C2E' H2E1 0.9900 . ?
C2E' H2E2 0.9900 . ?
C2F' C3F' 1.517(8) . ?
C2F' H2F1 0.9900 . ?
C2F' H2F2 0.9900 . ?
C3A' C4A' 1.542(9) . ?
C3A' H3A1 0.9900 . ?
C3A' H3A2 0.9900 . ?
C3B' C4B' 1.526(9) . ?
C3B' H3B1 0.9900 . ?
C3B' H3B2 0.9900 . ?
C3C' C4C' 1.524(9) . ?
C3C' H3C1 0.9900 . ?
C3C' H3C2 0.9900 . ?
C3D' C4D' 1.529(8) . ?
C3D' H3D1 0.9900 . ?
C3D' H3D2 0.9900 . ?
C3E' C4E' 1.553(9) . ?
C3E' H3E1 0.9900 . ?
C3E' H3E2 0.9900 . ?
C3F' C4F' 1.519(9) . ?
C3F' H3F1 0.9900 . ?
C3F' H3F2 0.9900 . ?
C4A' C5A' 1.516(9) . ?
C4A' H4A1 0.9900 . ?
C4A' H4A2 0.9900 . ?
C4B' C5B' 1.530(9) . ?
C4B' H4B1 0.9900 . ?
C4B' H4B2 0.9900 . ?
C4C' C5C' 1.527(10) . ?
C4C' H4C1 0.9900 . ?
C4C' H4C2 0.9900 . ?
C4D' C5D' 1.518(10) . ?
C4D' H4D1 0.9900 . ?
C4D' H4D2 0.9900 . ?
C4E' C5E' 1.519(10) . ?
C4E' H4E1 0.9900 . ?
C4E' H4E2 0.9900 . ?
C4F' C5F' 1.512(9) . ?
C4F' H4F1 0.9900 . ?
C4F' H4F2 0.9900 . ?
C5A' C6A' 1.515(9) . ?
C5A' H5A1 0.9900 . ?
C5A' H5A2 0.9900 . ?
C5B' C6B' 1.552(9) . ?
C5B' H5B1 0.9900 . ?
C5B' H5B2 0.9900 . ?
C5C' C6C' 1.556(10) . ?
C5C' H5C1 0.9900 . ?
C5C' H5C2 0.9900 . ?
C5D' C6D' 1.557(9) . ?
C5D' H5D1 0.9900 . ?
C5D' H5D2 0.9900 . ?
C5E' C6E' 1.538(9) . ?
C5E' H5E1 0.9900 . ?
C5E' H5E2 0.9900 . ?
C5F' C6F' 1.524(9) . ?
C5F' H5F1 0.9900 . ?
C5F' H5F2 0.9900 . ?
C6A' H6A1 0.9800 . ?
C6A' H6A2 0.9800 . ?
C6A' H6A3 0.9800 . ?
C6B' H6B1 0.9800 . ?
C6B' H6B2 0.9800 . ?
C6B' H6B3 0.9800 . ?
C6C' H6C1 0.9800 . ?
C6C' H6C2 0.9800 . ?
C6C' H6C3 0.9800 . ?
C6D' H6D1 0.9800 . ?
C6D' H6D2 0.9800 . ?
C6D' H6D3 0.9800 . ?
C6E' H6E1 0.9800 . ?
C6E' H6E2 0.9800 . ?
C6E' H6E3 0.9800 . ?
C6F' H6F1 0.9800 . ?
C6F' H6F2 0.9800 . ?
C6F' H6F3 0.9800 . ?
O1V O1W 0.53(2) . ?
O3V O3W 0.86(2) . ?
O4V O4W 0.78(3) . ?
O5V O5W 1.03(2) . ?
O6V O6W 0.91(2) . ?

loop_
_geom_hbond_atom_site_label_D
_geom_hbond_atom_site_label_H
_geom_hbond_atom_site_label_A
_geom_hbond_distance_DH
_geom_hbond_distance_HA
_geom_hbond_distance_DA
_geom_hbond_angle_DHA
_geom_hbond_site_symmetry_A
_geom_hbond_publ_flag
O2A H2A O1A' 0.86 1.63 2.433(6) 154.1 . yes
O2B H2B O1B' 0.87 1.62 2.431(6) 155.1 . yes
O2C H2C O7C 1.04 2.49 3.205(7) 125.2 1_455 yes
O2C H2C O1C' 1.04 1.56 2.432(6) 137.8 . yes
O2D H2D O1D' 0.93 1.57 2.425(6) 150.3 . yes
O2E H2E O7E 0.94 2.52 3.192(6) 128.3 1_655 yes
O2E H2E O1E' 0.94 1.65 2.440(6) 138.5 . yes
O2F H2F O7F 0.94 2.64 3.205(7) 119.0 1_655 yes
O2F H2F O1F' 0.94 1.56 2.424(6) 149.3 . yes
O7A H7A O5V 0.85 1.88 2.682(18) 155.2 . yes
O7A H7A O5W 0.85 1.88 2.580(9) 138.1 . yes
O7B H7B O3V 1.01 1.70 2.63(2) 151.4 1_655 yes
O7B H7B O3W 1.01 1.69 2.669(11) 161.0 1_655 yes
O7C H7C O2V 1.02 1.58 2.58(3) 167.3 . yes
O7C H7C O2W 1.02 1.74 2.722(17) 159.8 . yes
O7D H7D O1V 1.00 1.58 2.58(3) 178.4 2_656 yes
O7D H7D O1W 1.00 1.70 2.666(14) 162.7 2_656 yes
O7E H7E O4V 0.88 1.81 2.60(3) 148.6 1_455 yes
O7E H7E O4W 0.88 1.95 2.636(14) 133.0 1_455 yes
O7F H7F O6V 0.94 1.71 2.61(2) 157.7 1_455 yes
O7F H7F O6W 0.94 1.79 2.643(10) 150.0 1_455 yes
O5A H5A O4A 0.87 1.74 2.534(7) 151.5 . yes
O5B H5B O4B 0.88 1.77 2.527(7) 143.3 . yes
O5C H5C O4C 1.03 1.56 2.558(8) 162.0 . yes
O5D H5D O4D 0.94 1.79 2.521(7) 131.6 . yes
O5E H5E O4E 1.02 1.68 2.511(7) 135.4 . yes
O5F H5F O4F 0.86 1.74 2.563(7) 161.6 . yes
